data_4037489
loop_
_publ_author_name
'Kumar, Sunit'
'Thorat, Kishor G.'
'Ravikanth, Mangalampalli'

_publ_section_title
;
 Synthesis and Properties of Covalently Linked AzaBODIPY-BODIPY Dyads and
 AzaBODIPY-(BODIPY)<sub>2</sub> Triads.
;
_journal_issue 13
_journal_name_full 'The Journal of organic chemistry'
_journal_page_first 6568
_journal_page_last 6577
_journal_paper_doi 10.1021/acs.joc.7b00542
_journal_volume 82
_journal_year 2017
_chemical_formula_moiety 'C52 H36 B3 F6 N7'
_chemical_formula_sum 'C52 H36 B3 F6 N7'
_chemical_formula_weight 905.31
_space_group_crystal_system monoclinic
_space_group_IT_number 15
_space_group_name_Hall '-C 2yc'
_space_group_name_H-M_alt 'C 1 2/c 1'
_atom_sites_solution_hydrogens geom
_audit_creation_date 2017-04-19
_audit_creation_method
;
Olex2 1.2
(compiled 2017.03.28 svn.r3405 for OlexSys, GUI svn.r5335)
;
_cell_angle_alpha 90
_cell_angle_beta 99.182(6)
_cell_angle_gamma 90
_cell_formula_units_Z 4
_cell_length_a 21.6776(10)
_cell_length_b 25.114(11)
_cell_length_c 9.141(4)
_cell_measurement_reflns_used 4703
_cell_measurement_temperature 100(2)
_cell_measurement_theta_max 29.20
_cell_measurement_theta_min 3.20
_cell_volume 4913(3)
_computing_molecular_graphics 'Olex2 (Dolomanov et al., 2009)'
_computing_publication_material 'Olex2 (Dolomanov et al., 2009)'
_computing_structure_refinement 'ShelXL (Sheldrick, 2015)'
_computing_structure_solution 'SIR2004 (Burla et al., 2007)'
_diffrn_ambient_temperature 100.15
_diffrn_measured_fraction_theta_full 0.986
_diffrn_measured_fraction_theta_max 0.985
_diffrn_measurement_device_type 'Rigaku Saturn724+ (4x4 bin mode)'
_diffrn_measurement_method 'profile data from \w-scans'
_diffrn_radiation_type MoK\a
_diffrn_radiation_wavelength 0.71075
_diffrn_reflns_av_R_equivalents 0.0895
_diffrn_reflns_av_unetI/netI 0.1369
_diffrn_reflns_Laue_measured_fraction_full 0.986
_diffrn_reflns_Laue_measured_fraction_max 0.985
_diffrn_reflns_limit_h_max 29
_diffrn_reflns_limit_h_min -29
_diffrn_reflns_limit_k_max 34
_diffrn_reflns_limit_k_min -34
_diffrn_reflns_limit_l_max 12
_diffrn_reflns_limit_l_min -11
_diffrn_reflns_number 16880
_diffrn_reflns_point_group_measured_fraction_full 0.986
_diffrn_reflns_point_group_measured_fraction_max 0.985
_diffrn_reflns_theta_full 25.242
_diffrn_reflns_theta_max 29.161
_diffrn_reflns_theta_min 3.245
_exptl_absorpt_coefficient_mu 0.088
_exptl_absorpt_correction_T_max 0.9825
_exptl_absorpt_correction_T_min 0.9825
_exptl_absorpt_correction_type numerical
_exptl_absorpt_process_details 'NUMABS (Rigaku, 1999)'
_exptl_crystal_colour red
_exptl_crystal_colour_primary red
_exptl_crystal_density_diffrn 1.224
_exptl_crystal_description prism
_exptl_crystal_F_000 1864
_exptl_crystal_size_max 0.2
_exptl_crystal_size_mid 0.2
_exptl_crystal_size_min 0.2
_refine_diff_density_max 0.850
_refine_diff_density_min -0.291
_refine_diff_density_rms 0.066
_refine_ls_extinction_method none
_refine_ls_goodness_of_fit_ref 0.878
_refine_ls_hydrogen_treatment constr
_refine_ls_matrix_type full
_refine_ls_number_parameters 309
_refine_ls_number_reflns 6537
_refine_ls_number_restraints 0
_refine_ls_restrained_S_all 0.878
_refine_ls_R_factor_all 0.1067
_refine_ls_R_factor_gt 0.0644
_refine_ls_shift/su_max 0.000
_refine_ls_shift/su_mean 0.000
_refine_ls_structure_factor_coef Fsqd
_refine_ls_weighting_details 'w=1/[\s^2^(Fo^2^)+(0.0460P)^2^] where P=(Fo^2^+2Fc^2^)/3'
_refine_ls_weighting_scheme calc
_refine_ls_wR_factor_gt 0.1258
_refine_ls_wR_factor_ref 0.1424
_reflns_Friedel_coverage 0.000
_reflns_number_gt 3233
_reflns_number_total 6537
_reflns_threshold_expression 'I > 2\s(I)'
_cod_data_source_file jo7b00542_si_002.cif
_cod_data_source_block shelxl_sq
_cod_depositor_comments
;
The following automatic conversions were performed:

data item '_exptl_absorpt_correction_type' value 'Numerical' was
changed to 'numerical' in accordance with the
/home/saulius/struct/COD-crude-data/automatic-downloads/DataCite-retrospective/ACS/depositions/lib/dictionaries/cif_core.dic
dictionary named 'cif_core.dic' version 2.4.2 last updated on
2011-04-26.

Automatic conversion script
Id: cif_fix_values 6909 2019-04-08 15:41:33Z antanas 
;
_cod_database_code 4037489
_shelx_shelxl_version_number 2014/7
_shelx_space_group_comment
;
The symmetry employed for this shelxl refinement is uniquely defined
by the following loop, which should always be used as a source of
symmetry information in preference to the above space-group names.
They are only intended as comments.
;
_shelx_estimated_absorpt_t_max 0.983
_shelx_estimated_absorpt_t_min 0.983
_olex2_refinement_description
;
1. Fixed Uiso
 At 1.2 times of:
  All C(H) groups
 At 1.5 times of:
  All C(H,H,H) groups
2.a Aromatic/amide H refined with riding coordinates:
 C8(H8), C9(H9), C22(H22), C12(H12), C25(H25), C7(H7), C24(H24), C13(H13),
 C3(H3), C4(H4), C21(H21), C20(H20), C17(H17), C19(H19), C18(H18)
2.b Idealised Me refined as rotating group:
 C6(H6A,H6B,H6C)
;
_olex2_submission_special_instructions 'No special instructions were received'

loop_
_space_group_symop_operation_xyz
'x, y, z'
'-x, y, -z+1/2'
'x+1/2, y+1/2, z'
'-x+1/2, y+1/2, -z+1/2'
'-x, -y, -z'
'x, -y, z-1/2'
'-x+1/2, -y+1/2, -z'
'x+1/2, -y+1/2, z-1/2'

loop_
_atom_site_label
_atom_site_type_symbol
_atom_site_fract_x
_atom_site_fract_y
_atom_site_fract_z
_atom_site_U_iso_or_equiv
_atom_site_adp_type
_atom_site_occupancy
_atom_site_site_symmetry_order
_atom_site_calc_flag
_atom_site_refinement_flags_posn
_atom_site_refinement_flags_adp
_atom_site_refinement_flags_occupancy
F1 F 0.51631(5) 0.44994(5) 0.13719(12) 0.0252(3) Uani 1 1 d . . .
F2 F 0.71770(6) 0.96606(5) 0.59962(14) 0.0336(3) Uani 1 1 d . . .
F3 F 0.61732(6) 0.98063(5) 0.49608(15) 0.0392(4) Uani 1 1 d . . .
N4 N 0.5000 0.60042(10) 0.2500 0.0202(5) Uani 1 2 d S T P
N1 N 0.55508(8) 0.51904(7) 0.31938(18) 0.0192(4) Uani 1 1 d . . .
N3 N 0.67437(8) 0.91095(7) 0.3948(2) 0.0256(4) Uani 1 1 d . . .
N2 N 0.64072(9) 0.90019(8) 0.6391(2) 0.0284(4) Uani 1 1 d . . .
C26 C 0.55020(10) 0.57434(8) 0.3133(2) 0.0189(4) Uani 1 1 d . . .
C2 C 0.63473(10) 0.45451(8) 0.4523(2) 0.0210(5) Uani 1 1 d . . .
C1 C 0.60971(9) 0.50741(8) 0.4085(2) 0.0196(5) Uani 1 1 d . . .
C11 C 0.61829(10) 0.65506(9) 0.4126(2) 0.0217(5) Uani 1 1 d . . .
C8 C 0.67305(10) 0.44926(9) 0.5896(2) 0.0246(5) Uani 1 1 d . . .
H8 H 0.6822 0.4798 0.6506 0.030 Uiso 1 1 calc R . .
C9 C 0.64050(10) 0.55547(9) 0.4568(2) 0.0215(5) Uani 1 1 d . . .
H9 H 0.6795 0.5582 0.5207 0.026 Uiso 1 1 calc R . .
C15 C 0.64905(10) 0.82318(9) 0.4806(2) 0.0226(5) Uani 1 1 d . . .
C23 C 0.66782(10) 0.85570(8) 0.3722(2) 0.0237(5) Uani 1 1 d . . .
C10 C 0.60474(10) 0.59762(8) 0.3961(2) 0.0201(5) Uani 1 1 d . . .
C16 C 0.63558(10) 0.84514(9) 0.6125(2) 0.0266(5) Uani 1 1 d . . .
C22 C 0.68544(10) 0.84448(9) 0.2331(2) 0.0282(5) Uani 1 1 d . . .
H22 H 0.6859 0.8103 0.1887 0.034 Uiso 1 1 calc R . .
C12 C 0.66145(10) 0.67370(9) 0.5304(2) 0.0250(5) Uani 1 1 d . . .
H12 H 0.6842 0.6490 0.5970 0.030 Uiso 1 1 calc R . .
C5 C 0.68551(10) 0.35473(9) 0.5523(2) 0.0253(5) Uani 1 1 d . . .
C14 C 0.64064(10) 0.76504(9) 0.4550(2) 0.0238(5) Uani 1 1 d . . .
C25 C 0.58832(10) 0.69259(8) 0.3118(2) 0.0245(5) Uani 1 1 d . . .
H25 H 0.5598 0.6808 0.2282 0.029 Uiso 1 1 calc R . .
C7 C 0.69793(10) 0.40040(9) 0.6387(2) 0.0269(5) Uani 1 1 d . . .
H7 H 0.7238 0.3980 0.7326 0.032 Uiso 1 1 calc R . .
C24 C 0.59969(10) 0.74648(9) 0.3323(2) 0.0265(5) Uani 1 1 d . . .
H24 H 0.5794 0.7712 0.2619 0.032 Uiso 1 1 calc R . .
C13 C 0.67188(11) 0.72780(9) 0.5521(2) 0.0263(5) Uani 1 1 d . . .
H13 H 0.7009 0.7396 0.6348 0.032 Uiso 1 1 calc R . .
C3 C 0.62276(10) 0.40882(9) 0.3641(3) 0.0260(5) Uani 1 1 d . . .
H3 H 0.5973 0.4112 0.2696 0.031 Uiso 1 1 calc R . .
C4 C 0.64812(10) 0.36001(9) 0.4149(3) 0.0283(5) Uani 1 1 d . . .
H4 H 0.6396 0.3294 0.3538 0.034 Uiso 1 1 calc R . .
C21 C 0.70182(11) 0.89183(10) 0.1727(3) 0.0321(6) Uani 1 1 d . . .
H21 H 0.7153 0.8965 0.0796 0.039 Uiso 1 1 calc R . .
C20 C 0.69473(11) 0.93147(10) 0.2753(3) 0.0301(5) Uani 1 1 d . . .
H20 H 0.7032 0.9681 0.2625 0.036 Uiso 1 1 calc R . .
C6 C 0.71394(12) 0.30221(9) 0.6035(3) 0.0353(6) Uani 1 1 d . . .
H6A H 0.7582 0.3020 0.5925 0.053 Uiso 1 1 calc GR . .
H6B H 0.6920 0.2735 0.5437 0.053 Uiso 1 1 calc GR . .
H6C H 0.7102 0.2968 0.7079 0.053 Uiso 1 1 calc GR . .
C17 C 0.61032(11) 0.82226(11) 0.7320(2) 0.0358(6) Uani 1 1 d . . .
H17 H 0.6010 0.7857 0.7432 0.043 Uiso 1 1 calc R . .
C19 C 0.61986(12) 0.90979(10) 0.7678(3) 0.0369(6) Uani 1 1 d . . .
H19 H 0.6178 0.9440 0.8111 0.044 Uiso 1 1 calc R . .
B1 B 0.5000 0.48140(14) 0.2500 0.0193(7) Uani 1 2 d S T P
C18 C 0.60182(13) 0.86249(11) 0.8286(3) 0.0421(7) Uani 1 1 d . . .
H18 H 0.5865 0.8588 0.9198 0.051 Uiso 1 1 calc R . .
B2 B 0.66243(12) 0.94173(10) 0.5341(3) 0.0258(6) Uani 1 1 d . . .

loop_
_atom_site_aniso_label
_atom_site_aniso_U_11
_atom_site_aniso_U_22
_atom_site_aniso_U_33
_atom_site_aniso_U_23
_atom_site_aniso_U_13
_atom_site_aniso_U_12
F1 0.0283(7) 0.0186(7) 0.0280(7) -0.0053(6) 0.0022(5) 0.0031(5)
F2 0.0361(8) 0.0238(7) 0.0403(8) -0.0081(6) 0.0039(6) -0.0052(6)
F3 0.0437(9) 0.0246(8) 0.0484(9) -0.0002(6) 0.0042(7) 0.0083(6)
N4 0.0216(14) 0.0177(13) 0.0209(13) 0.000 0.0017(11) 0.000
N1 0.0199(10) 0.0153(9) 0.0223(9) 0.0004(7) 0.0032(8) 0.0013(7)
N3 0.0274(10) 0.0172(10) 0.0310(10) 0.0021(8) 0.0014(8) 0.0002(8)
N2 0.0353(12) 0.0221(10) 0.0277(10) -0.0069(8) 0.0049(9) -0.0054(9)
C26 0.0217(11) 0.0130(10) 0.0225(11) -0.0003(9) 0.0047(9) 0.0011(9)
C2 0.0203(11) 0.0185(11) 0.0248(11) 0.0025(9) 0.0052(9) -0.0012(9)
C1 0.0205(11) 0.0186(11) 0.0201(10) 0.0008(9) 0.0048(9) 0.0014(9)
C11 0.0241(12) 0.0170(11) 0.0243(11) -0.0026(9) 0.0045(9) -0.0020(9)
C8 0.0276(12) 0.0202(12) 0.0262(11) -0.0008(9) 0.0052(10) -0.0014(9)
C9 0.0197(11) 0.0201(11) 0.0240(11) -0.0002(9) 0.0012(9) -0.0015(9)
C15 0.0213(12) 0.0179(11) 0.0269(11) -0.0012(9) -0.0018(9) -0.0030(9)
C23 0.0250(12) 0.0168(11) 0.0284(12) -0.0025(9) 0.0013(10) 0.0011(9)
C10 0.0213(11) 0.0163(11) 0.0228(11) -0.0008(9) 0.0036(9) -0.0006(9)
C16 0.0317(13) 0.0179(11) 0.0290(12) -0.0026(10) 0.0017(10) -0.0046(10)
C22 0.0310(13) 0.0214(12) 0.0313(12) -0.0030(10) 0.0018(10) 0.0017(10)
C12 0.0281(12) 0.0167(11) 0.0287(12) 0.0011(9) 0.0005(10) -0.0007(9)
C5 0.0272(13) 0.0196(12) 0.0302(12) 0.0056(10) 0.0076(10) 0.0040(10)
C14 0.0245(12) 0.0191(12) 0.0275(12) -0.0021(9) 0.0032(10) -0.0022(9)
C25 0.0268(13) 0.0196(11) 0.0255(11) -0.0011(9) -0.0006(10) -0.0038(9)
C7 0.0299(13) 0.0242(13) 0.0261(12) 0.0046(10) 0.0033(10) 0.0029(10)
C24 0.0317(13) 0.0157(11) 0.0311(12) 0.0003(10) 0.0019(10) 0.0005(10)
C13 0.0305(13) 0.0221(12) 0.0244(11) -0.0018(10) -0.0014(10) -0.0046(10)
C3 0.0262(12) 0.0199(12) 0.0305(12) -0.0016(10) 0.0001(10) 0.0014(9)
C4 0.0285(13) 0.0182(12) 0.0376(13) -0.0050(10) 0.0032(11) 0.0038(10)
C21 0.0386(15) 0.0292(14) 0.0280(12) 0.0027(11) 0.0042(11) 0.0027(11)
C20 0.0339(14) 0.0210(12) 0.0349(13) 0.0054(10) 0.0034(11) -0.0019(10)
C6 0.0419(15) 0.0250(13) 0.0394(14) 0.0064(11) 0.0073(12) 0.0085(11)
C17 0.0468(16) 0.0303(14) 0.0303(13) 0.0001(11) 0.0061(12) -0.0128(12)
C19 0.0448(16) 0.0320(15) 0.0353(14) -0.0094(11) 0.0105(12) -0.0064(12)
B1 0.0176(18) 0.0183(18) 0.0223(17) 0.000 0.0042(14) 0.000
C18 0.0559(18) 0.0398(16) 0.0333(14) -0.0045(12) 0.0149(13) -0.0109(13)
B2 0.0264(14) 0.0172(13) 0.0316(14) -0.0001(11) -0.0019(11) 0.0001(11)

loop_
_atom_type_symbol
_atom_type_description
_atom_type_scat_dispersion_real
_atom_type_scat_dispersion_imag
_atom_type_scat_source
C C 0.0033 0.0016 'International Tables Vol C Tables 4.2.6.8 and 6.1.1.4'
H H 0.0000 0.0000 'International Tables Vol C Tables 4.2.6.8 and 6.1.1.4'
B B 0.0013 0.0007 'International Tables Vol C Tables 4.2.6.8 and 6.1.1.4'
F F 0.0171 0.0103 'International Tables Vol C Tables 4.2.6.8 and 6.1.1.4'
N N 0.0061 0.0033 'International Tables Vol C Tables 4.2.6.8 and 6.1.1.4'

loop_
_geom_angle_atom_site_label_1
_geom_angle_atom_site_label_2
_geom_angle_atom_site_label_3
_geom_angle
_geom_angle_site_symmetry_1
_geom_angle_site_symmetry_3
C26 N4 C26 120.6(3) . 2_655
C26 N1 B1 122.32(17) . .
C1 N1 C26 106.95(16) . .
C1 N1 B1 130.18(18) . .
C23 N3 B2 126.01(19) . .
C20 N3 C23 107.29(19) . .
C20 N3 B2 126.67(19) . .
C16 N2 B2 125.58(19) . .
C19 N2 C16 107.4(2) . .
C19 N2 B2 126.9(2) . .
N4 C26 N1 124.27(19) . .
N4 C26 C10 125.8(2) . .
N1 C26 C10 109.69(17) . .
C8 C2 C1 118.16(19) . .
C8 C2 C3 117.9(2) . .
C3 C2 C1 123.92(19) . .
N1 C1 C2 127.43(19) . .
N1 C1 C9 109.06(18) . .
C9 C1 C2 123.51(19) . .
C12 C11 C10 120.48(19) . .
C12 C11 C25 117.8(2) . .
C25 C11 C10 121.74(18) . .
C2 C8 H8 119.4 . .
C7 C8 C2 121.3(2) . .
C7 C8 H8 119.4 . .
C1 C9 H9 125.6 . .
C10 C9 C1 108.85(19) . .
C10 C9 H9 125.6 . .
C23 C15 C16 120.5(2) . .
C23 C15 C14 120.40(19) . .
C16 C15 C14 119.1(2) . .
N3 C23 C22 107.06(19) . .
C15 C23 N3 120.49(19) . .
C15 C23 C22 132.4(2) . .
C26 C10 C11 126.22(18) . .
C9 C10 C26 105.37(18) . .
C9 C10 C11 128.40(19) . .
N2 C16 C17 107.1(2) . .
C15 C16 N2 121.0(2) . .
C15 C16 C17 131.6(2) . .
C23 C22 H22 125.9 . .
C21 C22 C23 108.1(2) . .
C21 C22 H22 125.9 . .
C11 C12 H12 119.5 . .
C13 C12 C11 121.0(2) . .
C13 C12 H12 119.5 . .
C7 C5 C6 121.0(2) . .
C4 C5 C7 117.8(2) . .
C4 C5 C6 121.2(2) . .
C24 C14 C15 120.11(19) . .
C13 C14 C15 121.73(19) . .
C13 C14 C24 118.2(2) . .
C11 C25 H25 119.5 . .
C24 C25 C11 120.97(19) . .
C24 C25 H25 119.5 . .
C8 C7 C5 121.0(2) . .
C8 C7 H7 119.5 . .
C5 C7 H7 119.5 . .
C14 C24 H24 119.6 . .
C25 C24 C14 120.8(2) . .
C25 C24 H24 119.6 . .
C12 C13 C14 121.1(2) . .
C12 C13 H13 119.4 . .
C14 C13 H13 119.4 . .
C2 C3 H3 119.9 . .
C4 C3 C2 120.1(2) . .
C4 C3 H3 119.9 . .
C5 C4 C3 121.9(2) . .
C5 C4 H4 119.1 . .
C3 C4 H4 119.1 . .
C22 C21 H21 126.8 . .
C22 C21 C20 106.5(2) . .
C20 C21 H21 126.8 . .
N3 C20 C21 111.0(2) . .
N3 C20 H20 124.5 . .
C21 C20 H20 124.5 . .
C5 C6 H6A 109.5 . .
C5 C6 H6B 109.5 . .
C5 C6 H6C 109.5 . .
H6A C6 H6B 109.5 . .
H6A C6 H6C 109.5 . .
H6B C6 H6C 109.5 . .
C16 C17 H17 126.1 . .
C18 C17 C16 107.8(2) . .
C18 C17 H17 126.1 . .
N2 C19 H19 124.8 . .
N2 C19 C18 110.5(2) . .
C18 C19 H19 124.8 . .
F1 B1 F1 110.7(3) 2_655 .
F1 B1 N1 107.99(8) 2_655 .
F1 B1 N1 111.97(8) . .
F1 B1 N1 107.99(8) . 2_655
F1 B1 N1 111.97(8) 2_655 2_655
N1 B1 N1 106.2(2) 2_655 .
C17 C18 C19 107.2(2) . .
C17 C18 H18 126.4 . .
C19 C18 H18 126.4 . .
F2 B2 N3 109.1(2) . .
F2 B2 N2 110.89(18) . .
F3 B2 F2 108.82(19) . .
F3 B2 N3 110.47(18) . .
F3 B2 N2 111.1(2) . .
N2 B2 N3 106.39(18) . .

loop_
_geom_bond_atom_site_label_1
_geom_bond_atom_site_label_2
_geom_bond_distance
_geom_bond_site_symmetry_2
F1 B1 1.389(2) .
F2 B2 1.392(3) .
F3 B2 1.387(3) .
N4 C26 1.322(2) .
N4 C26 1.322(2) 2_655
N1 C26 1.393(3) .
N1 C1 1.358(3) .
N1 B1 1.575(3) .
N3 C23 1.407(3) .
N3 C20 1.345(3) .
N3 B2 1.546(3) .
N2 C16 1.405(3) .
N2 C19 1.348(3) .
N2 B2 1.541(3) .
C26 C10 1.424(3) .
C2 C1 1.466(3) .
C2 C8 1.397(3) .
C2 C3 1.402(3) .
C1 C9 1.415(3) .
C11 C10 1.475(3) .
C11 C12 1.390(3) .
C11 C25 1.403(3) .
C8 H8 0.9500 .
C8 C7 1.386(3) .
C9 H9 0.9500 .
C9 C10 1.375(3) .
C15 C23 1.394(3) .
C15 C16 1.398(3) .
C15 C14 1.486(3) .
C23 C22 1.414(3) .
C16 C17 1.419(3) .
C22 H22 0.9500 .
C22 C21 1.381(3) .
C12 H12 0.9500 .
C12 C13 1.386(3) .
C5 C7 1.394(3) .
C5 C4 1.388(3) .
C5 C6 1.499(3) .
C14 C24 1.395(3) .
C14 C13 1.389(3) .
C25 H25 0.9500 .
C25 C24 1.383(3) .
C7 H7 0.9500 .
C24 H24 0.9500 .
C13 H13 0.9500 .
C3 H3 0.9500 .
C3 C4 1.393(3) .
C4 H4 0.9500 .
C21 H21 0.9500 .
C21 C20 1.393(3) .
C20 H20 0.9500 .
C6 H6A 0.9800 .
C6 H6B 0.9800 .
C6 H6C 0.9800 .
C17 H17 0.9500 .
C17 C18 1.373(3) .
C19 H19 0.9500 .
C19 C18 1.394(3) .
B1 F1 1.389(2) 2_655
B1 N1 1.575(3) 2_655
C18 H18 0.9500 .
